data_2240845
loop_
_publ_author_name
'Knight, Kyle S.'
'Carey, Patrick J.'

_publ_section_title
;
 Crystal structure of
 (<i>E</i>)-4,4'-(but-2-ene-1,4-diyl)bis(2-methoxyphenol)
;
_journal_issue 7
_journal_name_full 'Acta Crystallographica Section E'
_journal_page_first o500
_journal_paper_doi 10.1107/S2056989015011585
_journal_volume 71
_journal_year 2015
_chemical_formula_iupac 'C18 H20 O4'
_chemical_formula_moiety 'C18 H20 O4'
_chemical_formula_sum 'C18 H20 O4'
_chemical_formula_weight 300.34
_chemical_name_systematic
;
(<i>E</i>)-4,4'-(But-2-ene-1,4-diyl)bis(2-methoxyphenol)
;
_space_group_crystal_system orthorhombic
_space_group_IT_number 61
_space_group_name_Hall '-P 2ac 2ab'
_space_group_name_H-M_alt 'P b c a'
_symmetry_space_group_name_Hall '-P 2ac 2ab'
_symmetry_space_group_name_H-M 'P b c a'
_atom_sites_solution_hydrogens mixed
_atom_sites_solution_primary direct
_atom_sites_solution_secondary difmap
_cell_angle_alpha 90
_cell_angle_beta 90
_cell_angle_gamma 90
_cell_formula_units_Z 4
_cell_length_a 4.8846(2)
_cell_length_b 10.7002(4)
_cell_length_c 29.5666(11)
_cell_measurement_reflns_used 9944
_cell_measurement_temperature 198(2)
_cell_measurement_theta_max 24.75
_cell_measurement_theta_min 2.75
_cell_volume 1545.33(10)
_computing_cell_refinement
;
SAINT (Bruker, 2009)
;
_computing_data_collection
;
APEX2 (Bruker, 2009)
;
_computing_data_reduction
;
SAINT (Bruker, 2009)
;
_computing_molecular_graphics
;
OLEX2 (Dolomanov <i>et al.</i>,  2009) and Mercury (Macrae <i>et
al.</i>,  2008)
;
_computing_publication_material
;
OLEX2 (Dolomanov <i>et al.</i>,  2009)
;
_computing_structure_refinement
;
SHELXL2014 (Sheldrick, 2015)
;
_computing_structure_solution
;
SHELXS2014 (Sheldrick, 2008)
;
_diffrn_ambient_temperature 198.15
_diffrn_measured_fraction_theta_full 0.998
_diffrn_measured_fraction_theta_max 0.998
_diffrn_measurement_device_type 'Bruker APEXII CCD'
_diffrn_measurement_method '\f and \w scans'
_diffrn_radiation_monochromator graphite
_diffrn_radiation_type MoK\a
_diffrn_radiation_wavelength 0.71073
_diffrn_reflns_av_R_equivalents 0.0362
_diffrn_reflns_limit_h_max 5
_diffrn_reflns_limit_h_min -5
_diffrn_reflns_limit_k_max 12
_diffrn_reflns_limit_k_min -12
_diffrn_reflns_limit_l_max 35
_diffrn_reflns_limit_l_min -35
_diffrn_reflns_number 25610
_diffrn_reflns_theta_full 25.000
_diffrn_reflns_theta_max 24.997
_diffrn_reflns_theta_min 2.756
_diffrn_standards_number 0
_exptl_absorpt_coefficient_mu 0.090
_exptl_absorpt_correction_T_max 1.0000
_exptl_absorpt_correction_T_min 0.9273
_exptl_absorpt_correction_type multi-scan
_exptl_absorpt_process_details
;
(SADABS; Bruker, 2009)
;
_exptl_crystal_colour colorless
_exptl_crystal_density_diffrn 1.291
_exptl_crystal_description plate
_exptl_crystal_F_000 640
_exptl_crystal_size_max 0.6
_exptl_crystal_size_mid 0.55
_exptl_crystal_size_min 0.2
_refine_diff_density_max 0.162
_refine_diff_density_min -0.134
_refine_ls_extinction_coef 0.009(3)
_refine_ls_extinction_expression Fc^*^=kFc[1+0.001xFc^2^\l^3^/sin(2\q)]^-1/4^
_refine_ls_extinction_method
;
SHELXL2014 (Sheldrick, 2015)
;
_refine_ls_goodness_of_fit_ref 1.052
_refine_ls_hydrogen_treatment constr
_refine_ls_matrix_type full
_refine_ls_number_parameters 105
_refine_ls_number_reflns 1352
_refine_ls_number_restraints 0
_refine_ls_restrained_S_all 1.052
_refine_ls_R_factor_all 0.0383
_refine_ls_R_factor_gt 0.0334
_refine_ls_shift/su_max 0.000
_refine_ls_shift/su_mean 0.000
_refine_ls_structure_factor_coef Fsqd
_refine_ls_weighting_details 'w=1/[\s^2^(Fo^2^)+(0.0476P)^2^+0.3520P] where P=(Fo^2^+2Fc^2^)/3'
_refine_ls_weighting_scheme calc
_refine_ls_wR_factor_gt 0.0903
_refine_ls_wR_factor_ref 0.0956
_reflns_number_gt 1199
_reflns_number_total 1352
_reflns_threshold_expression 'I > 2\s(I)'
_cod_data_source_file su5153sup1.cif
_cod_data_source_block I
_cod_database_code 2240845
_shelx_space_group_comment
;
The symmetry employed for this shelxl refinement is uniquely defined
by the following loop, which should always be used as a source of
symmetry information in preference to the above space-group names.
They are only intended as comments.
;
_shelx_estimated_absorpt_t_min 0.948
_shelx_estimated_absorpt_t_max 0.982

loop_
_space_group_symop_operation_xyz
'x, y, z'
'x+1/2, -y+1/2, -z'
'-x, y+1/2, -z+1/2'
'-x+1/2, -y, z+1/2'
'-x, -y, -z'
'-x-1/2, y-1/2, z'
'x, -y-1/2, z-1/2'
'x-1/2, y, -z-1/2'

loop_
_atom_site_type_symbol
_atom_site_label
_atom_site_fract_x
_atom_site_fract_y
_atom_site_fract_z
_atom_site_U_iso_or_equiv
_atom_site_adp_type
_atom_site_calc_flag
_atom_site_occupancy
O O1 0.3753(2) 0.94521(9) 0.20535(3) 0.0531(3) Uani d 1
C C1 0.1882(3) 1.04703(13) 0.20379(5) 0.0505(4) Uani d 1
H H1A 0.2599 1.1120 0.1837 0.076 Uiso calc 1
H H1B 0.1646 1.0815 0.2343 0.076 Uiso calc 1
H H1C 0.0111 1.0178 0.1924 0.076 Uiso calc 1
C C2 0.4437(3) 0.88991(11) 0.16499(4) 0.0395(3) Uani d 1
C C3 0.3285(3) 0.91684(12) 0.12337(4) 0.0454(3) Uani d 1
H H3 0.1922 0.9798 0.1211 0.054 Uiso calc 1
C C4 0.4108(3) 0.85237(13) 0.08473(4) 0.0475(4) Uani d 1
C C5 0.2924(3) 0.88644(16) 0.03888(4) 0.0605(4) Uani d 1
H H5A 0.3136 0.8146 0.0181 0.073 Uiso calc 1
H H5B 0.0941 0.9035 0.0422 0.073 Uiso calc 1
C C6 0.4294(3) 0.99880(15) 0.01871(4) 0.0554(4) Uani d 1
H H6 0.4116 1.0754 0.0347 0.066 Uiso calc 1
C C7 0.6459(3) 0.79875(11) 0.16851(4) 0.0419(3) Uani d 1
O O8 0.7636(2) 0.77137(10) 0.20946(3) 0.0556(3) Uani d 1
H H8 0.699(3) 0.8143(16) 0.2278(6) 0.067 Uiso d 1
C C9 0.6067(3) 0.76024(14) 0.08901(4) 0.0552(4) Uani d 1
H H9 0.6619 0.7143 0.0631 0.066 Uiso calc 1
C C10 0.7244(3) 0.73365(14) 0.13057(5) 0.0536(4) Uani d 1
H H10 0.8598 0.6702 0.1329 0.064 Uiso calc 1

loop_
_atom_site_aniso_label
_atom_site_aniso_U_11
_atom_site_aniso_U_22
_atom_site_aniso_U_33
_atom_site_aniso_U_12
_atom_site_aniso_U_13
_atom_site_aniso_U_23
O1 0.0688(7) 0.0527(6) 0.0378(5) 0.0162(5) -0.0078(4) -0.0042(4)
C1 0.0538(8) 0.0470(8) 0.0505(8) 0.0073(6) 0.0032(6) -0.0004(6)
C2 0.0455(7) 0.0381(6) 0.0349(6) -0.0030(5) -0.0011(5) 0.0016(5)
C3 0.0491(8) 0.0459(7) 0.0413(7) 0.0003(6) -0.0055(5) 0.0057(6)
C4 0.0534(8) 0.0541(8) 0.0349(7) -0.0139(7) -0.0006(5) 0.0057(5)
C5 0.0676(10) 0.0772(10) 0.0368(7) -0.0170(8) -0.0082(6) 0.0073(6)
C6 0.0660(10) 0.0653(9) 0.0348(6) -0.0031(8) -0.0081(6) 0.0054(6)
C7 0.0456(7) 0.0415(7) 0.0386(6) -0.0018(5) -0.0004(5) 0.0071(5)
O8 0.0644(7) 0.0597(6) 0.0426(6) 0.0163(5) -0.0077(5) 0.0057(4)
C9 0.0643(9) 0.0621(9) 0.0393(7) -0.0016(7) 0.0112(6) -0.0037(6)
C10 0.0564(8) 0.0544(8) 0.0500(8) 0.0109(7) 0.0084(6) 0.0038(6)

loop_
_atom_type_symbol
_atom_type_description
_atom_type_scat_dispersion_real
_atom_type_scat_dispersion_imag
_atom_type_scat_source
C C 0.0033 0.0016 'International Tables Vol C Tables 4.2.6.8 and 6.1.1.4'
H H 0.0000 0.0000 'International Tables Vol C Tables 4.2.6.8 and 6.1.1.4'
O O 0.0106 0.0060 'International Tables Vol C Tables 4.2.6.8 and 6.1.1.4'

loop_
_geom_angle_atom_site_label_1
_geom_angle_atom_site_label_2
_geom_angle_atom_site_label_3
_geom_angle_site_symmetry_1
_geom_angle
C2 O1 C1 . 117.26(10)
O1 C1 H1A . 109.5
O1 C1 H1B . 109.5
O1 C1 H1C . 109.5
H1A C1 H1B . 109.5
H1A C1 H1C . 109.5
H1B C1 H1C . 109.5
O1 C2 C3 . 125.76(12)
O1 C2 C7 . 114.17(10)
C3 C2 C7 . 120.07(11)
C2 C3 H3 . 119.7
C2 C3 C4 . 120.59(13)
C4 C3 H3 . 119.7
C3 C4 C5 . 120.21(13)
C9 C4 C3 . 118.58(12)
C9 C4 C5 . 121.19(13)
C4 C5 H5A . 109.2
C4 C5 H5B . 109.2
H5A C5 H5B . 107.9
C6 C5 C4 . 112.18(12)
C6 C5 H5A . 109.2
C6 C5 H5B . 109.2
C5 C6 H6 . 116.9
C6 C6 C5 5_675 126.11(19)
C6 C6 H6 5_675 116.9
O8 C7 C2 . 120.87(11)
O8 C7 C10 . 119.65(12)
C10 C7 C2 . 119.46(11)
C7 O8 H8 . 108.7(13)
C4 C9 H9 . 119.5
C4 C9 C10 . 121.05(12)
C10 C9 H9 . 119.5
C7 C10 C9 . 120.23(13)
C7 C10 H10 . 119.9
C9 C10 H10 . 119.9

loop_
_geom_bond_atom_site_label_1
_geom_bond_atom_site_label_2
_geom_bond_site_symmetry_2
_geom_bond_distance
O1 C1 . 1.4228(16)
O1 C2 . 1.3732(15)
C1 H1A . 0.9800
C1 H1B . 0.9800
C1 H1C . 0.9800
C2 C3 . 1.3834(17)
C2 C7 . 1.3921(18)
C3 H3 . 0.9500
C3 C4 . 1.3938(18)
C4 C5 . 1.5183(17)
C4 C9 . 1.380(2)
C5 H5A . 0.9900
C5 H5B . 0.9900
C5 C6 . 1.500(2)
C6 C6 5_675 1.304(3)
C6 H6 . 0.9500
C7 O8 . 1.3720(15)
C7 C10 . 1.3751(19)
O8 H8 . 0.777(17)
C9 H9 . 0.9500
C9 C10 . 1.386(2)
C10 H10 . 0.9500

loop_
_geom_hbond_atom_site_label_D
_geom_hbond_atom_site_label_H
_geom_hbond_atom_site_label_A
_geom_hbond_site_symmetry_A
_geom_hbond_distance_DH
_geom_hbond_distance_HA
_geom_hbond_distance_DA
_geom_hbond_angle_DHA
O8 H8 O1 8_656 0.778(17) 2.571(17) 3.1784(13) 136.2(14)

loop_
_geom_torsion_atom_site_label_1
_geom_torsion_atom_site_label_2
_geom_torsion_atom_site_label_3
_geom_torsion_atom_site_label_4
_geom_torsion_site_symmetry_4
_geom_torsion
O1 C2 C3 C4 . -178.58(12)
O1 C2 C7 O8 . -1.02(18)
O1 C2 C7 C10 . 177.67(12)
C1 O1 C2 C3 . -6.20(19)
C1 O1 C2 C7 . 174.44(11)
C2 C3 C4 C5 . -177.32(12)
C2 C3 C4 C9 . 0.8(2)
C2 C7 C10 C9 . 1.2(2)
C3 C2 C7 O8 . 179.57(12)
C3 C2 C7 C10 . -1.74(19)
C3 C4 C5 C6 . 80.50(17)
C3 C4 C9 C10 . -1.4(2)
C4 C5 C6 C6 5_675 116.9(2)
C4 C9 C10 C7 . 0.4(2)
C5 C4 C9 C10 . 176.73(13)
C7 C2 C3 C4 . 0.75(19)
O8 C7 C10 C9 . 179.89(13)
C9 C4 C5 C6 . -97.55(17)

_cod_database_fobs_code 2240845
